data_4073590
loop_
_publ_author_name
'Bleeke, John R.'
'Thananatthanachon, Todsapon'
'Rath, Nigam P.'

_publ_section_title
;
 Synthesis, Structure, and Spectroscopy of Silaallyl&#x2212; and
 Silapentadienyl&#x2212;Iridium&#x2212;Phosphine Complexes1
;
_journal_issue 16
_journal_name_full Organometallics
_journal_page_first 3904
_journal_paper_doi 10.1021/om700487n
_journal_volume 26
_journal_year 2007
_chemical_formula_moiety 'C15 H39 Cl Ir P3 Si'
_chemical_formula_sum 'C15 H39 Cl Ir P3 Si'
_chemical_formula_weight 568.11
_chemical_name_systematic
; 
 ? 
;
_space_group_IT_number 72
_symmetry_cell_setting orthorhombic
_symmetry_space_group_name_Hall '-I 2 2c'
_symmetry_space_group_name_H-M 'I b a m'
_atom_sites_solution_hydrogens geom
_atom_sites_solution_primary direct
_atom_sites_solution_secondary difmap
_audit_creation_method SHELXL-97
_cell_angle_alpha 90.00
_cell_angle_beta 90.00
_cell_angle_gamma 90.00
_cell_formula_units_Z 8
_cell_length_a 24.867(2)
_cell_length_b 13.4013(7)
_cell_length_c 13.4807(7)
_cell_measurement_reflns_used 8784
_cell_measurement_temperature 100(2)
_cell_measurement_theta_max 0.00
_cell_measurement_theta_min 0.00
_cell_volume 4492.4(5)
_computing_cell_refinement 'Bruker-Apex II'
_computing_data_collection 'Bruker-Apex II'
_computing_data_reduction Bruker-SMART
_computing_molecular_graphics 'Bruker-SHELXTL (Sheldrick, 2006)'
_computing_publication_material 'Bruker-SHELXTL (Sheldrick, 2006)'
_computing_structure_refinement 'Bruker-SHELXTL (Sheldrick, 2006)'
_computing_structure_solution 'Bruker-SHELXTL (Sheldrick, 2006)'
_diffrn_ambient_temperature 100(2)
_diffrn_measured_fraction_theta_full 0.999
_diffrn_measured_fraction_theta_max 0.999
_diffrn_measurement_device_type 'CCD area detector'
_diffrn_measurement_method 'phi and omega scans'
_diffrn_radiation_monochromator graphite
_diffrn_radiation_source 'fine-focus sealed tube'
_diffrn_radiation_type MoK\a
_diffrn_radiation_wavelength 0.71073
_diffrn_reflns_av_R_equivalents 0.0824
_diffrn_reflns_av_sigmaI/netI 0.0393
_diffrn_reflns_limit_h_max 35
_diffrn_reflns_limit_h_min -35
_diffrn_reflns_limit_k_max 18
_diffrn_reflns_limit_k_min -19
_diffrn_reflns_limit_l_max 19
_diffrn_reflns_limit_l_min -19
_diffrn_reflns_number 58741
_diffrn_reflns_theta_full 30.53
_diffrn_reflns_theta_max 30.53
_diffrn_reflns_theta_min 1.64
_exptl_absorpt_coefficient_mu 6.324
_exptl_absorpt_correction_T_max 0.7200
_exptl_absorpt_correction_T_min 0.2027
_exptl_absorpt_correction_type numerical
_exptl_absorpt_process_details 'sadabs v2.10'
_exptl_crystal_colour colourless
_exptl_crystal_density_diffrn 1.680
_exptl_crystal_density_meas ?
_exptl_crystal_density_method 'not measured'
_exptl_crystal_description rod
_exptl_crystal_F_000 2256
_exptl_crystal_size_max 0.43
_exptl_crystal_size_mid 0.10
_exptl_crystal_size_min 0.08
_refine_diff_density_max 2.395
_refine_diff_density_min -1.913
_refine_diff_density_rms 0.197
_refine_ls_extinction_method none
_refine_ls_goodness_of_fit_ref 1.080
_refine_ls_hydrogen_treatment mixed
_refine_ls_matrix_type full
_refine_ls_number_parameters 112
_refine_ls_number_reflns 3576
_refine_ls_number_restraints 0
_refine_ls_restrained_S_all 1.080
_refine_ls_R_factor_all 0.0573
_refine_ls_R_factor_gt 0.0383
_refine_ls_shift/su_max 0.000
_refine_ls_shift/su_mean 0.000
_refine_ls_structure_factor_coef Fsqd
_refine_ls_weighting_details 'calc w=1/[\s^2^(Fo^2^)+(0.0355P)^2^+42.0924P] where P=(Fo^2^+2Fc^2^)/3'
_refine_ls_weighting_scheme calc
_refine_ls_wR_factor_gt 0.0863
_refine_ls_wR_factor_ref 0.0924
_reflns_number_gt 2722
_reflns_number_total 3576
_reflns_threshold_expression >2sigma(I)
_cod_data_source_file om700487n_5.cif
_cod_data_source_block j1907
_cod_depositor_comments
;
The following automatic conversions were performed:

'_symmetry_cell_setting' value 'Orthorhombic' changed to
'orthorhombic' according to
/home/saulius/struct/CIF-dictionaries/cif_core.dic dictionary named
'cif_core.dic' version 2.4.1 from 2010-06-29.

Automatic conversion script
Id: cif_fix_values 1715 2011-07-08 13:25:40Z adriana 

The following automatic conversions were performed:

'_exptl_crystal_density_meas' value 'no' was changed to '?' - the
value is perceived as not measured.

Automatic conversion script
Id: cif_fix_values 3008 2015-01-20 13:52:24Z robertas 
;
_cod_original_cell_volume 4492.5(5)
_cod_original_sg_symbol_H-M Ibam
_cod_database_code 4073590

loop_
_symmetry_equiv_pos_as_xyz
'x, y, z'
'-x, -y, z'
'-x+1/2, y+1/2, -z'
'x+1/2, -y+1/2, -z'
'x+1/2, y+1/2, z+1/2'
'-x+1/2, -y+1/2, z+1/2'
'-x+1, y+1, -z+1/2'
'x+1, -y+1, -z+1/2'
'-x, -y, -z'
'x, y, -z'
'x-1/2, -y-1/2, z'
'-x-1/2, y-1/2, z'
'-x+1/2, -y+1/2, -z+1/2'
'x+1/2, y+1/2, -z+1/2'
'x, -y, z+1/2'
'-x, y, z+1/2'

loop_
_atom_site_label
_atom_site_type_symbol
_atom_site_fract_x
_atom_site_fract_y
_atom_site_fract_z
_atom_site_U_iso_or_equiv
_atom_site_adp_type
_atom_site_occupancy
_atom_site_symmetry_multiplicity
_atom_site_calc_flag
_atom_site_refinement_flags
Ir1 Ir 0.135291(10) 0.247250(18) 0.5000 0.01411(8) Uani 1 2 d S
Cl1 Cl 0.23669(6) 0.20026(10) 0.5000 0.0137(3) Uani 1 2 d S
P1 P 0.13127(6) 0.21560(10) 0.33147(10) 0.0197(3) Uani 1 1 d .
P2 P 0.16897(7) 0.41210(12) 0.5000 0.0163(3) Uani 1 2 d S
Si1 Si 0.04367(8) 0.28785(15) 0.5000 0.0192(4) Uani 1 2 d S
C1 C -0.1463(3) 0.0978(7) 0.5000 0.0336(19) Uani 1 2 d S
H1A H -0.1643 0.1604 0.5000 0.040 Uiso 1 2 calc SR
H1B H -0.1666 0.0377 0.5000 0.040 Uiso 1 2 calc SR
C2 C -0.0926(3) 0.0943(5) 0.5000 0.0255(15) Uani 1 2 d S
H2A H -0.0764 0.0301 0.5000 0.031 Uiso 1 2 calc SR
C3 C -0.0570(3) 0.1794(5) 0.5000 0.0249(15) Uani 1 2 d S
H3A H -0.0730 0.2438 0.5000 0.030 Uiso 1 2 calc SR
C4 C -0.0030(3) 0.1746(5) 0.5000 0.0257(15) Uani 1 2 d S
H4A H 0.0131 0.1103 0.5000 0.031 Uiso 1 2 calc SR
C5 C 0.0175(2) 0.3634(4) 0.3909(4) 0.0259(11) Uani 1 1 d .
H5A H -0.0211 0.3754 0.3993 0.039 Uiso 1 1 calc R
H5B H 0.0235 0.3263 0.3292 0.039 Uiso 1 1 calc R
H5C H 0.0365 0.4273 0.3878 0.039 Uiso 1 1 calc R
C11 C 0.1292(2) 0.3124(4) 0.2366(4) 0.0307(12) Uani 1 1 d .
H11A H 0.1276 0.2814 0.1708 0.046 Uiso 1 1 calc R
H11B H 0.1615 0.3539 0.2414 0.046 Uiso 1 1 calc R
H11C H 0.0972 0.3541 0.2465 0.046 Uiso 1 1 calc R
C12 C 0.1865(2) 0.1405(5) 0.2847(4) 0.0394(15) Uani 1 1 d .
H12A H 0.1821 0.1303 0.2132 0.059 Uiso 1 1 calc R
H12B H 0.1867 0.0757 0.3184 0.059 Uiso 1 1 calc R
H12C H 0.2206 0.1750 0.2973 0.059 Uiso 1 1 calc R
C13 C 0.0753(2) 0.1365(4) 0.2944(4) 0.0306(12) Uani 1 1 d .
H13A H 0.0763 0.1265 0.2224 0.046 Uiso 1 1 calc R
H13B H 0.0414 0.1686 0.3129 0.046 Uiso 1 1 calc R
H13C H 0.0782 0.0718 0.3279 0.046 Uiso 1 1 calc R
C21 C 0.1259(4) 0.5216(6) 0.5000 0.043(2) Uani 1 2 d S
H21A H 0.1482 0.5819 0.5000 0.064 Uiso 1 2 calc SR
H21B H 0.1032 0.5210 0.5594 0.064 Uiso 0.50 1 calc PR
H21C H 0.1032 0.5210 0.4406 0.064 Uiso 0.50 1 calc PR
C22 C 0.2126(2) 0.4429(4) 0.6029(4) 0.0347(14) Uani 1 1 d .
H22A H 0.2246 0.5123 0.5966 0.052 Uiso 1 1 calc R
H22B H 0.2439 0.3986 0.6025 0.052 Uiso 1 1 calc R
H22C H 0.1929 0.4347 0.6653 0.052 Uiso 1 1 calc R
H1 H 0.113(3) 0.122(7) 0.5000 0.05(3) Uiso 1 2 d S

loop_
_atom_site_aniso_label
_atom_site_aniso_U_11
_atom_site_aniso_U_22
_atom_site_aniso_U_33
_atom_site_aniso_U_23
_atom_site_aniso_U_13
_atom_site_aniso_U_12
Ir1 0.01577(13) 0.01265(12) 0.01390(13) 0.000 0.000 0.00166(10)
Cl1 0.0110(7) 0.0120(6) 0.0182(7) 0.000 0.000 0.0052(5)
P1 0.0231(6) 0.0195(5) 0.0164(6) -0.0017(5) -0.0005(5) 0.0027(5)
P2 0.0183(8) 0.0137(7) 0.0170(8) 0.000 0.000 0.0010(6)
Si1 0.0182(9) 0.0161(8) 0.0233(10) 0.000 0.000 0.0018(7)
C1 0.030(4) 0.034(4) 0.037(5) 0.000 0.000 -0.002(3)
C2 0.023(4) 0.022(3) 0.032(4) 0.000 0.000 -0.002(3)
C3 0.028(4) 0.022(3) 0.025(4) 0.000 0.000 0.003(3)
C4 0.026(4) 0.024(3) 0.027(4) 0.000 0.000 0.003(3)
C5 0.023(3) 0.023(2) 0.032(3) 0.004(2) -0.006(2) 0.0041(19)
C11 0.039(3) 0.033(3) 0.019(3) 0.007(2) -0.006(2) -0.002(2)
C12 0.037(3) 0.054(4) 0.027(3) -0.009(3) 0.003(3) 0.022(3)
C13 0.041(3) 0.029(3) 0.022(3) -0.005(2) -0.002(2) -0.007(2)
C21 0.038(5) 0.013(3) 0.078(8) 0.000 0.000 0.000(3)
C22 0.046(4) 0.027(3) 0.031(3) 0.003(2) -0.012(3) -0.015(2)

loop_
_atom_type_symbol
_atom_type_description
_atom_type_scat_dispersion_real
_atom_type_scat_dispersion_imag
_atom_type_scat_source
C C 0.0033 0.0016 'International Tables Vol C Tables 4.2.6.8 and 6.1.1.4'
H H 0.0000 0.0000 'International Tables Vol C Tables 4.2.6.8 and 6.1.1.4'
Si Si 0.0817 0.0704 'International Tables Vol C Tables 4.2.6.8 and 6.1.1.4'
P P 0.1023 0.0942 'International Tables Vol C Tables 4.2.6.8 and 6.1.1.4'
Cl Cl 0.1484 0.1585 'International Tables Vol C Tables 4.2.6.8 and 6.1.1.4'
Ir Ir -1.4442 7.9887 'International Tables Vol C Tables 4.2.6.8 and 6.1.1.4'

loop_
_geom_angle_atom_site_label_1
_geom_angle_atom_site_label_2
_geom_angle_atom_site_label_3
_geom_angle
_geom_angle_site_symmetry_1
_geom_angle_site_symmetry_3
P1 Ir1 P1 158.28(7) . 10_556
P1 Ir1 Si1 90.03(4) . .
P1 Ir1 Si1 90.03(4) 10_556 .
P1 Ir1 P2 100.76(3) . .
P1 Ir1 P2 100.76(3) 10_556 .
Si1 Ir1 P2 97.33(6) . .
P1 Ir1 Cl1 89.86(3) . .
P1 Ir1 Cl1 89.86(3) 10_556 .
Si1 Ir1 Cl1 179.41(6) . .
P2 Ir1 Cl1 83.26(5) . .
P1 Ir1 H1 79.18(6) . .
P1 Ir1 H1 79.18(6) 10_556 .
Si1 Ir1 H1 85(3) . .
P2 Ir1 H1 177(3) . .
Cl1 Ir1 H1 94(3) . .
C12 P1 C13 99.2(3) . .
C12 P1 C11 99.9(3) . .
C13 P1 C11 101.6(3) . .
C12 P1 Ir1 114.2(2) . .
C13 P1 Ir1 114.19(19) . .
C11 P1 Ir1 124.0(2) . .
C22 P2 C22 100.2(4) . 10_556
C22 P2 C21 99.7(3) . .
C22 P2 C21 99.7(3) 10_556 .
C22 P2 Ir1 115.23(18) . .
C22 P2 Ir1 115.23(18) 10_556 .
C21 P2 Ir1 123.1(3) . .
C5 Si1 C5 101.4(3) 10_556 .
C5 Si1 C4 102.4(2) 10_556 .
C5 Si1 C4 102.4(2) . .
C5 Si1 Ir1 117.20(17) 10_556 .
C5 Si1 Ir1 117.20(17) . .
C4 Si1 Ir1 114.0(2) . .
C2 C1 H1A 120.0 . .
C2 C1 H1B 120.0 . .
H1A C1 H1B 120.0 . .
C1 C2 C3 125.8(7) . .
C1 C2 H2A 117.1 . .
C3 C2 H2A 117.1 . .
C4 C3 C2 125.0(7) . .
C4 C3 H3A 117.5 . .
C2 C3 H3A 117.5 . .
C3 C4 Si1 124.6(6) . .
C3 C4 H4A 117.7 . .
Si1 C4 H4A 117.7 . .
Si1 C5 H5A 109.5 . .
Si1 C5 H5B 109.5 . .
H5A C5 H5B 109.5 . .
Si1 C5 H5C 109.5 . .
H5A C5 H5C 109.5 . .
H5B C5 H5C 109.5 . .
P1 C11 H11A 109.5 . .
P1 C11 H11B 109.5 . .
H11A C11 H11B 109.5 . .
P1 C11 H11C 109.5 . .
H11A C11 H11C 109.5 . .
H11B C11 H11C 109.5 . .
P1 C12 H12A 109.5 . .
P1 C12 H12B 109.5 . .
H12A C12 H12B 109.5 . .
P1 C12 H12C 109.5 . .
H12A C12 H12C 109.5 . .
H12B C12 H12C 109.5 . .
P1 C13 H13A 109.5 . .
P1 C13 H13B 109.5 . .
H13A C13 H13B 109.5 . .
P1 C13 H13C 109.5 . .
H13A C13 H13C 109.5 . .
H13B C13 H13C 109.5 . .
P2 C21 H21A 109.5 . .
P2 C21 H21B 109.5 . .
H21A C21 H21B 109.5 . .
P2 C21 H21C 109.5 . .
H21A C21 H21C 109.5 . .
H21B C21 H21C 109.5 . .
P2 C22 H22A 109.5 . .
P2 C22 H22B 109.5 . .
H22A C22 H22B 109.5 . .
P2 C22 H22C 109.5 . .
H22A C22 H22C 109.5 . .
H22B C22 H22C 109.5 . .

loop_
_geom_bond_atom_site_label_1
_geom_bond_atom_site_label_2
_geom_bond_distance
_geom_bond_site_symmetry_2
Ir1 P1 2.3134(13) .
Ir1 P1 2.3134(13) 10_556
Ir1 Si1 2.343(2) .
Ir1 P2 2.3627(17) .
Ir1 Cl1 2.5991(14) .
Ir1 H1 1.77(10) .
P1 C12 1.816(5) .
P1 C13 1.819(5) .
P1 C11 1.823(5) .
P2 C22 1.808(5) .
P2 C22 1.808(5) 10_556
P2 C21 1.816(8) .
Si1 C5 1.901(5) 10_556
Si1 C5 1.901(5) .
Si1 C4 1.910(8) .
C1 C2 1.338(11) .
C1 H1A 0.9500 .
C1 H1B 0.9500 .
C2 C3 1.443(10) .
C2 H2A 0.9500 .
C3 C4 1.346(11) .
C3 H3A 0.9500 .
C4 H4A 0.9500 .
C5 H5A 0.9800 .
C5 H5B 0.9800 .
C5 H5C 0.9800 .
C11 H11A 0.9800 .
C11 H11B 0.9800 .
C11 H11C 0.9800 .
C12 H12A 0.9800 .
C12 H12B 0.9800 .
C12 H12C 0.9800 .
C13 H13A 0.9800 .
C13 H13B 0.9800 .
C13 H13C 0.9800 .
C21 H21A 0.9800 .
C21 H21B 0.9800 .
C21 H21C 0.9800 .
C22 H22A 0.9800 .
C22 H22B 0.9800 .
C22 H22C 0.9800 .

loop_
_geom_torsion_atom_site_label_1
_geom_torsion_atom_site_label_2
_geom_torsion_atom_site_label_3
_geom_torsion_atom_site_label_4
_geom_torsion
_geom_torsion_site_symmetry_1
_geom_torsion_site_symmetry_4
P1 Ir1 P1 C12 -71.2(3) 10_556 .
Si1 Ir1 P1 C12 -161.4(3) . .
P2 Ir1 P1 C12 101.2(3) . .
Cl1 Ir1 P1 C12 18.0(3) . .
P1 Ir1 P1 C13 42.0(3) 10_556 .
Si1 Ir1 P1 C13 -48.1(2) . .
P2 Ir1 P1 C13 -145.6(2) . .
Cl1 Ir1 P1 C13 131.3(2) . .
P1 Ir1 P1 C11 166.7(2) 10_556 .
Si1 Ir1 P1 C11 76.5(2) . .
P2 Ir1 P1 C11 -21.0(2) . .
Cl1 Ir1 P1 C11 -104.1(2) . .
P1 Ir1 P2 C22 -146.6(2) . .
P1 Ir1 P2 C22 30.6(2) 10_556 .
Si1 Ir1 P2 C22 122.0(2) . .
Cl1 Ir1 P2 C22 -58.0(2) . .
P1 Ir1 P2 C22 -30.6(2) . 10_556
P1 Ir1 P2 C22 146.6(2) 10_556 10_556
Si1 Ir1 P2 C22 -122.0(2) . 10_556
Cl1 Ir1 P2 C22 58.0(2) . 10_556
P1 Ir1 P2 C21 91.43(4) . .
P1 Ir1 P2 C21 -91.43(4) 10_556 .
Si1 Ir1 P2 C21 0.0 . .
Cl1 Ir1 P2 C21 180.0 . .
P1 Ir1 Si1 C5 -161.3(2) . 10_556
P1 Ir1 Si1 C5 40.4(2) 10_556 10_556
P2 Ir1 Si1 C5 -60.49(19) . 10_556
Cl1 Ir1 Si1 C5 119.51(19) . 10_556
P1 Ir1 Si1 C5 -40.4(2) . .
P1 Ir1 Si1 C5 161.3(2) 10_556 .
P2 Ir1 Si1 C5 60.49(19) . .
Cl1 Ir1 Si1 C5 -119.51(19) . .
P1 Ir1 Si1 C4 79.14(3) . .
P1 Ir1 Si1 C4 -79.14(3) 10_556 .
P2 Ir1 Si1 C4 180.0 . .
Cl1 Ir1 Si1 C4 0.0 . .
C1 C2 C3 C4 180.0 . .
C2 C3 C4 Si1 180.0 . .
C5 Si1 C4 C3 52.42(18) 10_556 .
C5 Si1 C4 C3 -52.42(18) . .
Ir1 Si1 C4 C3 180.0 . .
